data_7242563
loop_
_publ_author_name
'Wu, Jiasheng'
'Zou, Jiacheng'
'Zhuge, Xiangxue'
'Jia, Zhitai'
'Lin, Na'
'Yuan, Chunxue'

_publ_section_title
;
 Design, synthesis, and characterization of pyridine-containing organic
 crystals with different substitution positions using solvothermal method
;
_journal_issue 17
_journal_name_full CrystEngComm
_journal_page_first 3152
_journal_page_last 3159
_journal_paper_doi 10.1039/D1CE00165E
_journal_volume 23
_journal_year 2021
_chemical_absolute_configuration ad
_chemical_formula_moiety 'C29 H24 N4'
_chemical_formula_sum 'C29 H24 N4'
_chemical_formula_weight 428.52
_chemical_name_common TBOP
_chemical_name_systematic 2,8-bis((E)-2-(pyridin-2-yl)vinyl)-6H,12H-5,11-methanodibenzo[b,f][1,5]diazocine
_space_group_crystal_system orthorhombic
_space_group_IT_number 33
_space_group_name_Hall 'P 2c -2n'
_space_group_name_H-M_alt 'P n a 21'
_atom_sites_solution_hydrogens geom
_audit_creation_method SHELXL-2018/3
_audit_update_record
;
2020-07-13 deposited with the CCDC.	2021-03-29 downloaded from the CCDC.
;
_cell_angle_alpha 90
_cell_angle_beta 90
_cell_angle_gamma 90
_cell_formula_units_Z 8
_cell_length_a 15.6255(10)
_cell_length_b 6.0517(4)
_cell_length_c 47.672(4)
_cell_measurement_reflns_used 9859
_cell_measurement_temperature 297(2)
_cell_measurement_theta_max 67.80
_cell_measurement_theta_min 2.78
_cell_volume 4507.9(6)
_computing_structure_refinement 'SHELXL-2018/3 (Sheldrick, 2018)'
_computing_structure_solution 'SHELXT 2014/5 (Sheldrick, 2014)'
_diffrn_ambient_temperature 297(2)
_diffrn_measured_fraction_theta_full 0.999
_diffrn_measured_fraction_theta_max 0.995
_diffrn_measurement_device_type 'Bruker D8 VENTURE'
_diffrn_measurement_method '\f and \w scans'
_diffrn_radiation_type CuK\a
_diffrn_radiation_wavelength 1.54178
_diffrn_reflns_av_R_equivalents 0.0559
_diffrn_reflns_av_unetI/netI 0.0322
_diffrn_reflns_Laue_measured_fraction_full 0.999
_diffrn_reflns_Laue_measured_fraction_max 0.995
_diffrn_reflns_limit_h_max 18
_diffrn_reflns_limit_h_min -18
_diffrn_reflns_limit_k_max 7
_diffrn_reflns_limit_k_min -7
_diffrn_reflns_limit_l_max 55
_diffrn_reflns_limit_l_min -57
_diffrn_reflns_number 64635
_diffrn_reflns_point_group_measured_fraction_full 0.989
_diffrn_reflns_point_group_measured_fraction_max 0.985
_diffrn_reflns_theta_full 67.679
_diffrn_reflns_theta_max 68.474
_diffrn_reflns_theta_min 3.709
_exptl_absorpt_coefficient_mu 0.588
_exptl_crystal_colour Yellow
_exptl_crystal_density_diffrn 1.263
_exptl_crystal_description block
_exptl_crystal_F_000 1808
_exptl_crystal_preparation Luminescent
_exptl_crystal_recrystallization_method 'Solvothermal Method'
_exptl_crystal_size_max 0.200
_exptl_crystal_size_mid 0.180
_exptl_crystal_size_min 0.150
_exptl_transmission_factor_max 0.7531
_exptl_transmission_factor_min 0.6333
_refine_diff_density_max 0.299
_refine_diff_density_min -0.242
_refine_diff_density_rms 0.053
_refine_ls_abs_structure_details
;
 Flack x determined using 2699 quotients [(I+)-(I-)]/[(I+)+(I-)]
 (Parsons, Flack and Wagner, Acta Cryst. B69 (2013) 249-259).
;
_refine_ls_abs_structure_Flack 0.5(2)
_refine_ls_extinction_coef 0.0027(4)
_refine_ls_extinction_expression Fc^*^=kFc[1+0.001xFc^2^\l^3^/sin(2\q)]^-1/4^
_refine_ls_extinction_method 'SHELXL-2018/3 (Sheldrick 2018)'
_refine_ls_goodness_of_fit_ref 1.022
_refine_ls_hydrogen_treatment constr
_refine_ls_matrix_type full
_refine_ls_number_parameters 596
_refine_ls_number_reflns 8195
_refine_ls_number_restraints 2
_refine_ls_restrained_S_all 1.023
_refine_ls_R_factor_all 0.0754
_refine_ls_R_factor_gt 0.0637
_refine_ls_shift/su_max 0.000
_refine_ls_shift/su_mean 0.000
_refine_ls_structure_factor_coef Fsqd
_refine_ls_weighting_details 'w=1/[\s^2^(Fo^2^)+(0.1312P)^2^+0.3926P] where P=(Fo^2^+2Fc^2^)/3'
_refine_ls_weighting_scheme calc
_refine_ls_wR_factor_gt 0.1730
_refine_ls_wR_factor_ref 0.1920
_reflns_Friedel_coverage 0.954
_reflns_Friedel_fraction_full 0.980
_reflns_Friedel_fraction_max 0.975
_reflns_number_gt 6568
_reflns_number_total 8195
_reflns_threshold_expression 'I > 2\s(I)'
_cod_data_source_file d1ce00165e2.cif
_cod_data_source_block ba_a
_cod_depositor_comments 'Adding full bibliography for 7242563--7242566.cif.'
_cod_original_cell_volume 4507.9(5)
_cod_database_code 7242563
_shelx_shelxl_version_number 2018/3
_shelx_space_group_comment
;
The symmetry employed for this shelxl refinement is uniquely defined
by the following loop, which should always be used as a source of
symmetry information in preference to the above space-group names.
They are only intended as comments.
;
_shelx_estimated_absorpt_t_min 0.891
_shelx_estimated_absorpt_t_max 0.917

loop_
_space_group_symop_operation_xyz
'x, y, z'
'-x, -y, z+1/2'
'x+1/2, -y+1/2, z'
'-x+1/2, y+1/2, z+1/2'

loop_
_atom_site_label
_atom_site_type_symbol
_atom_site_fract_x
_atom_site_fract_y
_atom_site_fract_z
_atom_site_U_iso_or_equiv
_atom_site_adp_type
_atom_site_occupancy
_atom_site_site_symmetry_order
_atom_site_calc_flag
_atom_site_refinement_flags_posn
_atom_site_refinement_flags_adp
_atom_site_refinement_flags_occupancy
_atom_site_disorder_assembly
_atom_site_disorder_group
N1 N 0.2096(3) -0.0157(8) 0.22233(11) 0.0887(12) Uani 1 1 d . . . . .
C1 C 0.2037(3) -0.1653(9) 0.20056(13) 0.0843(14) Uani 1 1 d . . . . .
H1 H 0.174426 -0.297508 0.203113 0.101 Uiso 1 1 calc R U . . .
N2 N 0.2513(2) 0.9458(6) 0.35592(8) 0.0653(9) Uani 1 1 d . . . . .
C2 C 0.2411(4) -0.1191(10) 0.17513(13) 0.0894(16) Uani 1 1 d . . . . .
H2 H 0.238226 -0.220116 0.160462 0.107 Uiso 1 1 calc R U . . .
N3 N 0.2009(2) 0.6654(6) 0.38792(8) 0.0677(10) Uani 1 1 d . . . . .
C3 C 0.2825(4) 0.0785(12) 0.17179(14) 0.1008(18) Uani 1 1 d . . . . .
H3 H 0.306330 0.112205 0.154441 0.121 Uiso 1 1 calc R U . . .
C4 C 0.2897(3) 0.2255(9) 0.19287(12) 0.0803(14) Uani 1 1 d . . . . .
H4 H 0.319451 0.357063 0.190277 0.096 Uiso 1 1 calc R U . . .
N4 N 0.7145(4) 0.5426(11) 0.45792(11) 0.1070(16) Uani 1 1 d . U . . .
N6 N 0.0104(2) 0.0563(6) 0.64455(8) 0.0665(9) Uani 1 1 d . . . . .
C6 C 0.2634(3) 0.3408(8) 0.24027(10) 0.0709(11) Uani 1 1 d . . . . .
H6 H 0.295856 0.465847 0.236322 0.085 Uiso 1 1 calc R U . . .
N5 N 0.4309(3) 0.7900(10) 0.52582(11) 0.1009(15) Uani 1 1 d . . . . .
C5 C 0.2534(3) 0.1791(8) 0.21768(10) 0.0659(10) Uani 1 1 d . . . . .
N7 N -0.0386(2) 0.3382(6) 0.61242(8) 0.0674(9) Uani 1 1 d . . . . .
C7 C 0.2309(3) 0.3257(7) 0.26565(10) 0.0660(10) Uani 1 1 d . . . . .
H7 H 0.198726 0.199643 0.269357 0.079 Uiso 1 1 calc R U . . .
C8 C 0.2392(3) 0.4843(7) 0.28882(9) 0.0604(10) Uani 1 1 d . . . . .
N8 N 0.0486(3) 0.7702(8) 0.80798(11) 0.0929(14) Uani 1 1 d . . . . .
C9 C 0.2052(3) 0.4323(7) 0.31469(9) 0.0634(10) Uani 1 1 d . . . . .
H9 H 0.178263 0.296503 0.317081 0.076 Uiso 1 1 calc R U . . .
C10 C 0.2100(3) 0.5786(7) 0.33753(9) 0.0600(9) Uani 1 1 d . . . . .
C12 C 0.2853(3) 0.8365(7) 0.30768(10) 0.0673(11) Uani 1 1 d . . . . .
H12 H 0.312669 0.971604 0.305332 0.081 Uiso 1 1 calc R U . . .
C11 C 0.2484(3) 0.7822(7) 0.33372(10) 0.0603(10) Uani 1 1 d . . . . .
C14 C 0.1749(3) 0.5109(7) 0.36576(10) 0.0683(11) Uani 1 1 d . . . . .
H14A H 0.112915 0.505714 0.364822 0.082 Uiso 1 1 calc R U . . .
H14B H 0.195278 0.363925 0.370350 0.082 Uiso 1 1 calc R U . . .
C13 C 0.2808(3) 0.6914(9) 0.28597(10) 0.0686(11) Uani 1 1 d . . . . .
H13 H 0.305524 0.728739 0.268869 0.082 Uiso 1 1 calc R U . . .
C15 C 0.1895(3) 0.8901(7) 0.37777(11) 0.0708(11) Uani 1 1 d . . . . .
H15A H 0.195827 0.992315 0.393300 0.085 Uiso 1 1 calc R U . . .
H15B H 0.131996 0.906284 0.370368 0.085 Uiso 1 1 calc R U . . .
C16 C 0.3347(3) 0.9666(7) 0.36898(10) 0.0683(11) Uani 1 1 d . . . . .
H16A H 0.338143 1.107482 0.378608 0.082 Uiso 1 1 calc R U . . .
H16B H 0.378499 0.964783 0.354542 0.082 Uiso 1 1 calc R U . . .
C17 C 0.3523(3) 0.7802(7) 0.38995(9) 0.0641(10) Uani 1 1 d . . . . .
C19 C 0.3069(3) 0.4585(7) 0.41521(10) 0.0730(12) Uani 1 1 d . . . . .
H19 H 0.264041 0.359067 0.420097 0.088 Uiso 1 1 calc R U . . .
C18 C 0.2879(3) 0.6356(7) 0.39722(9) 0.0624(10) Uani 1 1 d . . . . .
C20 C 0.3870(3) 0.4311(8) 0.42554(10) 0.0763(12) Uani 1 1 d . . . . .
H20 H 0.398463 0.308958 0.436767 0.092 Uiso 1 1 calc R U . . .
C21 C 0.4535(3) 0.5812(8) 0.41982(10) 0.0721(11) Uani 1 1 d . . . . .
C22 C 0.4334(3) 0.7554(8) 0.40163(11) 0.0692(12) Uani 1 1 d . . . . .
H22 H 0.475601 0.857974 0.397222 0.083 Uiso 1 1 calc R U . . .
C23 C 0.5389(3) 0.5611(9) 0.43196(10) 0.0757(12) Uani 1 1 d . . . . .
H23 H 0.575206 0.681648 0.429764 0.091 Uiso 1 1 calc R U . . .
C24 C 0.5697(4) 0.3921(10) 0.44554(12) 0.0857(14) Uani 1 1 d . . . . .
H24 H 0.534680 0.268005 0.446617 0.103 Uiso 1 1 calc R U . . .
C25 C 0.6539(3) 0.3756(9) 0.45942(10) 0.0787(12) Uani 1 1 d . U . . .
C26 C 0.6664(3) 0.1908(9) 0.47408(11) 0.0795(13) Uani 1 1 d . . . . .
H26 H 0.626081 0.077855 0.474147 0.095 Uiso 1 1 calc R U . . .
C27 C 0.7394(5) 0.1738(14) 0.48873(15) 0.110(2) Uani 1 1 d . . . . .
H27 H 0.748213 0.047106 0.499393 0.132 Uiso 1 1 calc R U . . .
C28 C 0.8017(5) 0.3336(14) 0.48880(16) 0.112(2) Uani 1 1 d . . . . .
H28 H 0.851431 0.315360 0.499256 0.134 Uiso 1 1 calc R U . . .
C29 C 0.7892(4) 0.5177(14) 0.47338(15) 0.1032(19) Uani 1 1 d . . . . .
H29 H 0.830588 0.628042 0.473112 0.124 Uiso 1 1 calc R U . . .
C30 C 0.5083(6) 0.8137(16) 0.51345(14) 0.115(2) Uani 1 1 d . . . . .
H30 H 0.519857 0.942848 0.503584 0.138 Uiso 1 1 calc R U . . .
C31 C 0.5702(5) 0.6534(19) 0.51499(16) 0.128(3) Uani 1 1 d . . . . .
H31 H 0.622653 0.672683 0.506101 0.154 Uiso 1 1 calc R U . . .
C32 C 0.5534(4) 0.4641(14) 0.52987(16) 0.111(2) Uani 1 1 d . . . . .
H32 H 0.594486 0.353444 0.531408 0.133 Uiso 1 1 calc R U . . .
C33 C 0.4759(4) 0.4416(11) 0.54229(13) 0.0925(15) Uani 1 1 d . . . . .
H33 H 0.463507 0.313691 0.552315 0.111 Uiso 1 1 calc R U . . .
C34 C 0.4161(3) 0.6036(10) 0.54026(11) 0.0821(13) Uani 1 1 d . . . . .
C35 C 0.3306(3) 0.5966(10) 0.55345(11) 0.0827(13) Uani 1 1 d . . . . .
H35 H 0.295498 0.719375 0.551111 0.099 Uiso 1 1 calc R U . . .
C36 C 0.2998(3) 0.4298(10) 0.56833(10) 0.0800(13) Uani 1 1 d . . . . .
H36 H 0.336247 0.310307 0.571064 0.096 Uiso 1 1 calc R U . . .
C37 C 0.2145(3) 0.4128(8) 0.58096(10) 0.0711(11) Uani 1 1 d . . . . .
C38 C 0.1940(3) 0.2407(8) 0.59884(11) 0.0693(12) Uani 1 1 d . . . . .
H38 H 0.236025 0.136968 0.603038 0.083 Uiso 1 1 calc R U . . .
C39 C 0.1135(3) 0.2157(7) 0.61080(9) 0.0642(10) Uani 1 1 d . . . . .
C40 C 0.0490(3) 0.3674(7) 0.60318(10) 0.0644(10) Uani 1 1 d . . . . .
C41 C 0.0685(3) 0.5429(8) 0.58577(10) 0.0706(11) Uani 1 1 d . . . . .
H41 H 0.026256 0.644869 0.581163 0.085 Uiso 1 1 calc R U . . .
C42 C 0.1498(3) 0.5682(8) 0.57521(11) 0.0771(12) Uani 1 1 d . . . . .
H42 H 0.162210 0.690187 0.564067 0.093 Uiso 1 1 calc R U . . .
C43 C 0.0945(3) 0.0341(7) 0.63140(10) 0.0696(11) Uani 1 1 d . . . . .
H43A H 0.097430 -0.106940 0.621779 0.083 Uiso 1 1 calc R U . . .
H43B H 0.138093 0.034409 0.645889 0.083 Uiso 1 1 calc R U . . .
C44 C -0.0498(3) 0.1137(7) 0.62259(11) 0.0706(12) Uani 1 1 d . . . . .
H44A H -0.107590 0.096979 0.629711 0.085 Uiso 1 1 calc R U . . .
H44B H -0.042803 0.011775 0.607056 0.085 Uiso 1 1 calc R U . . .
C45 C -0.0644(3) 0.4903(7) 0.63459(10) 0.0659(10) Uani 1 1 d . . . . .
H45A H -0.126375 0.495793 0.635439 0.079 Uiso 1 1 calc R U . . .
H45B H -0.043971 0.637428 0.630058 0.079 Uiso 1 1 calc R U . . .
C46 C -0.0302(3) 0.4242(7) 0.66276(10) 0.0627(10) Uani 1 1 d . . . . .
C47 C 0.0085(3) 0.2207(7) 0.66677(10) 0.0608(10) Uani 1 1 d . . . . .
C48 C 0.0442(3) 0.1649(7) 0.69257(10) 0.0678(11) Uani 1 1 d . . . . .
H48 H 0.071037 0.028971 0.694847 0.081 Uiso 1 1 calc R U . . .
C49 C 0.0398(3) 0.3103(8) 0.71473(10) 0.0690(11) Uani 1 1 d . . . . .
H49 H 0.064402 0.271906 0.731812 0.083 Uiso 1 1 calc R U . . .
C50 C -0.0012(3) 0.5153(7) 0.71197(10) 0.0622(10) Uani 1 1 d . . . . .
C51 C -0.0348(3) 0.5681(7) 0.68559(9) 0.0631(10) Uani 1 1 d . . . . .
H51 H -0.061283 0.704471 0.683186 0.076 Uiso 1 1 calc R U . . .
C52 C -0.0084(3) 0.6713(8) 0.73492(10) 0.0671(10) Uani 1 1 d . . . . .
H52 H -0.039191 0.799274 0.731086 0.081 Uiso 1 1 calc R U . . .
C53 C 0.0232(3) 0.6555(8) 0.76065(11) 0.0724(11) Uani 1 1 d . . . . .
H53 H 0.054072 0.528755 0.765034 0.087 Uiso 1 1 calc R U . . .
C54 C 0.0133(3) 0.8221(8) 0.78274(10) 0.0676(11) Uani 1 1 d . . . . .
C55 C -0.0307(3) 1.0153(8) 0.77865(10) 0.0712(11) Uani 1 1 d . . . . .
H55 H -0.056311 1.046445 0.761485 0.085 Uiso 1 1 calc R U . . .
C56 C -0.0359(4) 1.1599(8) 0.80034(14) 0.0873(16) Uani 1 1 d . . . . .
H56 H -0.065275 1.292188 0.797880 0.105 Uiso 1 1 calc R U . . .
C57 C 0.0012(4) 1.1151(10) 0.82589(13) 0.0889(16) Uani 1 1 d . . . . .
H57 H -0.002436 1.214860 0.840685 0.107 Uiso 1 1 calc R U . . .
C58 C 0.0420(4) 0.9258(11) 0.82864(13) 0.0981(17) Uani 1 1 d . . . . .
H58 H 0.068086 0.896234 0.845768 0.118 Uiso 1 1 calc R U . . .

loop_
_atom_site_aniso_label
_atom_site_aniso_U_11
_atom_site_aniso_U_22
_atom_site_aniso_U_33
_atom_site_aniso_U_23
_atom_site_aniso_U_13
_atom_site_aniso_U_12
N1 0.085(3) 0.086(3) 0.095(3) -0.003(2) -0.003(2) -0.009(2)
C1 0.080(3) 0.068(3) 0.104(4) -0.005(3) -0.013(3) -0.014(2)
N2 0.079(2) 0.0521(18) 0.065(2) 0.0019(16) 0.0074(18) 0.0052(15)
C2 0.097(4) 0.091(4) 0.079(3) -0.029(3) -0.016(3) 0.016(3)
N3 0.073(2) 0.060(2) 0.070(2) 0.0041(18) 0.0147(17) 0.0016(15)
C3 0.115(4) 0.105(5) 0.082(4) -0.006(3) 0.022(3) 0.000(4)
C4 0.094(3) 0.069(3) 0.078(4) -0.003(2) 0.022(3) -0.014(2)
N4 0.108(4) 0.129(4) 0.083(3) -0.004(3) 0.003(3) 0.007(3)
N6 0.083(2) 0.0497(17) 0.067(2) 0.0003(16) -0.0074(17) -0.0038(15)
C6 0.074(2) 0.065(3) 0.073(3) -0.008(2) 0.003(2) -0.003(2)
N5 0.106(3) 0.117(4) 0.079(3) 0.023(3) -0.001(3) -0.014(3)
C5 0.063(2) 0.065(3) 0.070(3) -0.006(2) -0.001(2) 0.0027(18)
N7 0.076(2) 0.056(2) 0.069(2) -0.0012(17) -0.0152(17) -0.0027(15)
C7 0.070(2) 0.060(2) 0.068(3) -0.004(2) -0.001(2) 0.0018(18)
C8 0.061(2) 0.056(2) 0.064(2) -0.0032(19) -0.0028(17) 0.0059(16)
N8 0.113(3) 0.082(3) 0.084(3) -0.004(2) -0.022(3) 0.009(2)
C9 0.067(2) 0.052(2) 0.072(3) -0.0015(19) 0.0010(19) 0.0025(17)
C10 0.064(2) 0.052(2) 0.064(2) 0.0042(18) 0.0012(18) 0.0043(16)
C12 0.079(3) 0.052(2) 0.071(3) 0.005(2) 0.003(2) -0.0045(17)
C11 0.067(2) 0.054(2) 0.060(3) 0.0037(19) -0.0011(19) -0.0005(17)
C14 0.071(2) 0.060(2) 0.074(3) 0.002(2) 0.009(2) -0.0003(19)
C13 0.078(3) 0.072(3) 0.056(2) -0.002(2) 0.004(2) 0.003(2)
C15 0.082(3) 0.058(2) 0.072(3) -0.002(2) 0.017(2) 0.006(2)
C16 0.084(3) 0.058(2) 0.062(2) 0.0005(19) 0.006(2) -0.0023(19)
C17 0.079(3) 0.061(2) 0.053(2) -0.0017(19) 0.0086(19) -0.0022(19)
C19 0.086(3) 0.065(3) 0.068(3) 0.005(2) 0.010(2) -0.003(2)
C18 0.081(3) 0.053(2) 0.053(2) -0.0027(17) 0.0111(19) 0.0039(18)
C20 0.093(3) 0.072(3) 0.063(3) 0.011(2) 0.003(2) 0.004(2)
C21 0.081(3) 0.074(3) 0.062(3) 0.000(2) 0.009(2) 0.002(2)
C22 0.081(3) 0.067(3) 0.059(3) -0.0010(19) 0.007(2) -0.005(2)
C23 0.085(3) 0.081(3) 0.061(3) 0.002(2) 0.005(2) 0.006(2)
C24 0.089(3) 0.092(3) 0.076(3) 0.004(3) 0.004(3) -0.001(3)
C25 0.083(3) 0.093(3) 0.060(3) -0.002(2) 0.001(2) 0.008(2)
C26 0.088(3) 0.079(3) 0.072(3) 0.013(3) -0.005(2) 0.006(2)
C27 0.121(5) 0.117(5) 0.092(4) 0.026(4) -0.012(4) 0.018(4)
C28 0.104(4) 0.129(6) 0.103(5) 0.006(4) -0.022(4) 0.018(4)
C29 0.084(3) 0.124(5) 0.102(5) -0.012(4) -0.011(3) 0.005(3)
C30 0.135(6) 0.138(6) 0.073(4) 0.001(4) 0.006(4) -0.036(5)
C31 0.112(5) 0.186(9) 0.088(4) -0.054(5) 0.028(4) -0.045(6)
C32 0.103(4) 0.127(5) 0.101(5) -0.022(4) 0.009(4) 0.001(4)
C33 0.097(4) 0.100(4) 0.081(3) -0.008(3) -0.004(3) -0.001(3)
C34 0.079(3) 0.103(4) 0.064(3) 0.002(3) -0.007(2) -0.015(3)
C35 0.084(3) 0.096(4) 0.068(3) 0.011(3) -0.005(2) -0.001(3)
C36 0.077(3) 0.099(4) 0.064(3) 0.004(3) -0.006(2) -0.002(2)
C37 0.079(3) 0.077(3) 0.058(2) 0.008(2) -0.005(2) -0.002(2)
C38 0.083(3) 0.068(3) 0.057(3) -0.0015(19) -0.009(2) 0.006(2)
C39 0.078(2) 0.060(2) 0.055(2) -0.0014(18) -0.008(2) 0.0002(19)
C40 0.075(2) 0.056(2) 0.062(2) -0.0007(19) -0.011(2) -0.0017(18)
C41 0.084(3) 0.062(2) 0.065(3) 0.008(2) -0.008(2) 0.003(2)
C42 0.086(3) 0.075(3) 0.070(3) 0.012(2) -0.008(2) -0.005(2)
C43 0.091(3) 0.051(2) 0.066(3) -0.0015(19) -0.005(2) 0.0069(19)
C44 0.081(3) 0.053(2) 0.077(3) -0.004(2) -0.012(2) -0.0125(19)
C45 0.068(2) 0.062(2) 0.068(3) 0.005(2) -0.004(2) 0.0012(18)
C46 0.063(2) 0.053(2) 0.072(3) 0.0041(19) -0.0007(19) -0.0049(17)
C47 0.070(2) 0.054(2) 0.059(2) 0.0028(18) -0.0030(19) -0.0076(17)
C48 0.077(3) 0.058(3) 0.068(3) 0.004(2) -0.006(2) 0.0013(18)
C49 0.077(3) 0.066(3) 0.063(3) 0.005(2) -0.009(2) 0.004(2)
C50 0.062(2) 0.059(2) 0.066(3) 0.0009(19) -0.0023(18) -0.0043(16)
C51 0.065(2) 0.057(2) 0.067(3) 0.0034(19) 0.0002(19) -0.0019(17)
C52 0.065(2) 0.064(3) 0.071(3) 0.002(2) -0.001(2) -0.0039(18)
C53 0.077(2) 0.064(3) 0.077(3) -0.005(2) -0.008(2) 0.0096(19)
C54 0.069(2) 0.065(3) 0.069(3) -0.008(2) 0.004(2) -0.0055(19)
C55 0.073(3) 0.073(3) 0.067(3) 0.007(2) 0.002(2) 0.008(2)
C56 0.087(3) 0.061(3) 0.114(5) -0.007(3) 0.021(3) 0.009(2)
C57 0.092(3) 0.091(4) 0.085(4) -0.023(3) 0.009(3) -0.014(3)
C58 0.120(4) 0.100(4) 0.074(3) -0.008(3) -0.026(3) 0.004(3)

loop_
_atom_type_symbol
_atom_type_description
_atom_type_scat_dispersion_real
_atom_type_scat_dispersion_imag
_atom_type_scat_source
C C 0.0181 0.0091 'International Tables Vol C Tables 4.2.6.8 and 6.1.1.4'
H H 0.0000 0.0000 'International Tables Vol C Tables 4.2.6.8 and 6.1.1.4'
N N 0.0311 0.0180 'International Tables Vol C Tables 4.2.6.8 and 6.1.1.4'

loop_
_geom_angle_atom_site_label_1
_geom_angle_atom_site_label_2
_geom_angle_atom_site_label_3
_geom_angle
_geom_angle_site_symmetry_1
_geom_angle_site_symmetry_3
_geom_angle_publ_flag
C1 N1 C5 118.2(5) . . ?
C2 C1 N1 120.1(5) . . ?
C2 C1 H1 120.0 . . ?
N1 C1 H1 120.0 . . ?
C11 N2 C16 113.6(3) . . ?
C11 N2 C15 110.0(3) . . ?
C16 N2 C15 108.0(4) . . ?
C3 C2 C1 118.7(5) . . ?
C3 C2 H2 120.6 . . ?
C1 C2 H2 120.6 . . ?
C18 N3 C15 109.6(4) . . ?
C18 N3 C14 113.8(3) . . ?
C15 N3 C14 108.8(4) . . ?
C4 C3 C2 122.0(6) . . ?
C4 C3 H3 119.0 . . ?
C2 C3 H3 119.0 . . ?
C5 C4 C3 118.9(5) . . ?
C5 C4 H4 120.5 . . ?
C3 C4 H4 120.5 . . ?
C25 N4 C29 117.9(6) . . ?
C44 N6 C47 110.5(3) . . ?
C44 N6 C43 107.2(4) . . ?
C47 N6 C43 113.1(3) . . ?
C7 C6 C5 126.0(4) . . ?
C7 C6 H6 117.0 . . ?
C5 C6 H6 117.0 . . ?
C34 N5 C30 117.8(7) . . ?
C4 C5 N1 122.0(5) . . ?
C4 C5 C6 117.6(5) . . ?
N1 C5 C6 120.4(4) . . ?
C40 N7 C44 109.2(4) . . ?
C40 N7 C45 113.8(3) . . ?
C44 N7 C45 108.4(4) . . ?
C6 C7 C8 127.7(4) . . ?
C6 C7 H7 116.2 . . ?
C8 C7 H7 116.2 . . ?
C9 C8 C13 117.7(4) . . ?
C9 C8 C7 119.2(4) . . ?
C13 C8 C7 123.1(4) . . ?
C54 N8 C58 116.6(5) . . ?
C8 C9 C10 121.9(4) . . ?
C8 C9 H9 119.1 . . ?
C10 C9 H9 119.1 . . ?
C11 C10 C9 118.9(4) . . ?
C11 C10 C14 121.1(4) . . ?
C9 C10 C14 120.0(4) . . ?
C13 C12 C11 120.0(4) . . ?
C13 C12 H12 120.0 . . ?
C11 C12 H12 120.0 . . ?
C10 C11 C12 120.1(4) . . ?
C10 C11 N2 121.8(4) . . ?
C12 C11 N2 118.1(4) . . ?
N3 C14 C10 111.6(3) . . ?
N3 C14 H14A 109.3 . . ?
C10 C14 H14A 109.3 . . ?
N3 C14 H14B 109.3 . . ?
C10 C14 H14B 109.3 . . ?
H14A C14 H14B 108.0 . . ?
C12 C13 C8 121.4(4) . . ?
C12 C13 H13 119.3 . . ?
C8 C13 H13 119.3 . . ?
N3 C15 N2 111.8(3) . . ?
N3 C15 H15A 109.2 . . ?
N2 C15 H15A 109.2 . . ?
N3 C15 H15B 109.2 . . ?
N2 C15 H15B 109.2 . . ?
H15A C15 H15B 107.9 . . ?
N2 C16 C17 112.2(4) . . ?
N2 C16 H16A 109.2 . . ?
C17 C16 H16A 109.2 . . ?
N2 C16 H16B 109.2 . . ?
C17 C16 H16B 109.2 . . ?
H16A C16 H16B 107.9 . . ?
C18 C17 C22 119.7(4) . . ?
C18 C17 C16 120.0(4) . . ?
C22 C17 C16 120.3(4) . . ?
C20 C19 C18 120.7(4) . . ?
C20 C19 H19 119.7 . . ?
C18 C19 H19 119.7 . . ?
C17 C18 C19 118.9(4) . . ?
C17 C18 N3 122.1(4) . . ?
C19 C18 N3 118.9(4) . . ?
C19 C20 C21 122.2(4) . . ?
C19 C20 H20 118.9 . . ?
C21 C20 H20 118.9 . . ?
C22 C21 C20 116.2(4) . . ?
C22 C21 C23 120.9(4) . . ?
C20 C21 C23 123.0(5) . . ?
C17 C22 C21 122.2(4) . . ?
C17 C22 H22 118.9 . . ?
C21 C22 H22 118.9 . . ?
C24 C23 C21 126.8(5) . . ?
C24 C23 H23 116.6 . . ?
C21 C23 H23 116.6 . . ?
C23 C24 C25 127.2(6) . . ?
C23 C24 H24 116.4 . . ?
C25 C24 H24 116.4 . . ?
C26 C25 N4 122.6(5) . . ?
C26 C25 C24 115.0(5) . . ?
N4 C25 C24 122.4(5) . . ?
C25 C26 C27 117.5(6) . . ?
C25 C26 H26 121.2 . . ?
C27 C26 H26 121.2 . . ?
C26 C27 C28 123.4(7) . . ?
C26 C27 H27 118.3 . . ?
C28 C27 H27 118.3 . . ?
C29 C28 C27 118.6(7) . . ?
C29 C28 H28 120.7 . . ?
C27 C28 H28 120.7 . . ?
C28 C29 N4 120.0(7) . . ?
C28 C29 H29 120.0 . . ?
N4 C29 H29 120.0 . . ?
N5 C30 C31 122.1(8) . . ?
N5 C30 H30 118.9 . . ?
C31 C30 H30 118.9 . . ?
C30 C31 C32 118.9(7) . . ?
C30 C31 H31 120.6 . . ?
C32 C31 H31 120.6 . . ?
C33 C32 C31 118.7(7) . . ?
C33 C32 H32 120.7 . . ?
C31 C32 H32 120.7 . . ?
C32 C33 C34 120.8(7) . . ?
C32 C33 H33 119.6 . . ?
C34 C33 H33 119.6 . . ?
N5 C34 C33 121.7(5) . . ?
N5 C34 C35 113.5(5) . . ?
C33 C34 C35 124.8(5) . . ?
C36 C35 C34 125.3(5) . . ?
C36 C35 H35 117.3 . . ?
C34 C35 H35 117.3 . . ?
C35 C36 C37 127.2(5) . . ?
C35 C36 H36 116.4 . . ?
C37 C36 H36 116.4 . . ?
C38 C37 C42 117.2(4) . . ?
C38 C37 C36 121.1(4) . . ?
C42 C37 C36 121.7(4) . . ?
C37 C38 C39 123.0(4) . . ?
C37 C38 H38 118.5 . . ?
C39 C38 H38 118.5 . . ?
C38 C39 C40 118.0(4) . . ?
C38 C39 C43 121.7(4) . . ?
C40 C39 C43 120.2(4) . . ?
C41 C40 C39 119.8(4) . . ?
C41 C40 N7 119.0(4) . . ?
C39 C40 N7 121.1(4) . . ?
C42 C41 C40 120.6(4) . . ?
C42 C41 H41 119.7 . . ?
C40 C41 H41 119.7 . . ?
C41 C42 C37 121.2(4) . . ?
C41 C42 H42 119.4 . . ?
C37 C42 H42 119.4 . . ?
N6 C43 C39 113.0(4) . . ?
N6 C43 H43A 109.0 . . ?
C39 C43 H43A 109.0 . . ?
N6 C43 H43B 109.0 . . ?
C39 C43 H43B 109.0 . . ?
H43A C43 H43B 107.8 . . ?
N6 C44 N7 112.8(3) . . ?
N6 C44 H44A 109.0 . . ?
N7 C44 H44A 109.0 . . ?
N6 C44 H44B 109.0 . . ?
N7 C44 H44B 109.0 . . ?
H44A C44 H44B 107.8 . . ?
N7 C45 C46 112.5(3) . . ?
N7 C45 H45A 109.1 . . ?
C46 C45 H45A 109.1 . . ?
N7 C45 H45B 109.1 . . ?
C46 C45 H45B 109.1 . . ?
H45A C45 H45B 107.8 . . ?
C47 C46 C51 118.0(4) . . ?
C47 C46 C45 121.1(4) . . ?
C51 C46 C45 120.9(4) . . ?
C46 C47 C48 120.8(4) . . ?
C46 C47 N6 121.1(4) . . ?
C48 C47 N6 118.1(4) . . ?
C49 C48 C47 120.2(4) . . ?
C49 C48 H48 119.9 . . ?
C47 C48 H48 119.9 . . ?
C48 C49 C50 121.1(4) . . ?
C48 C49 H49 119.5 . . ?
C50 C49 H49 119.5 . . ?
C51 C50 C49 117.3(4) . . ?
C51 C50 C52 120.0(4) . . ?
C49 C50 C52 122.7(4) . . ?
C46 C51 C50 122.6(4) . . ?
C46 C51 H51 118.7 . . ?
C50 C51 H51 118.7 . . ?
C53 C52 C50 128.5(4) . . ?
C53 C52 H52 115.7 . . ?
C50 C52 H52 115.7 . . ?
C52 C53 C54 125.2(4) . . ?
C52 C53 H53 117.4 . . ?
C54 C53 H53 117.4 . . ?
N8 C54 C55 121.8(5) . . ?
N8 C54 C53 115.7(4) . . ?
C55 C54 C53 122.5(5) . . ?
C56 C55 C54 118.1(5) . . ?
C56 C55 H55 120.9 . . ?
C54 C55 H55 120.9 . . ?
C55 C56 C57 121.5(5) . . ?
C55 C56 H56 119.3 . . ?
C57 C56 H56 119.3 . . ?
C58 C57 C56 117.6(5) . . ?
C58 C57 H57 121.2 . . ?
C56 C57 H57 121.2 . . ?
C57 C58 N8 124.3(6) . . ?
C57 C58 H58 117.8 . . ?
N8 C58 H58 117.8 . . ?

loop_
_geom_bond_atom_site_label_1
_geom_bond_atom_site_label_2
_geom_bond_distance
_geom_bond_site_symmetry_2
_geom_bond_publ_flag
N1 C1 1.380(7) . ?
N1 C5 1.380(6) . ?
C1 C2 1.374(9) . ?
C1 H1 0.9300 . ?
N2 C11 1.450(6) . ?
N2 C16 1.451(6) . ?
N2 C15 1.460(6) . ?
C2 C3 1.369(9) . ?
C2 H2 0.9300 . ?
N3 C18 1.441(6) . ?
N3 C15 1.454(5) . ?
N3 C14 1.468(6) . ?
C3 C4 1.347(9) . ?
C3 H3 0.9300 . ?
C4 C5 1.342(7) . ?
C4 H4 0.9300 . ?
N4 C25 1.387(8) . ?
N4 C29 1.388(8) . ?
N6 C44 1.449(6) . ?
N6 C47 1.453(6) . ?
N6 C43 1.463(6) . ?
C6 C7 1.316(7) . ?
C6 C5 1.464(6) . ?
C6 H6 0.9300 . ?
N5 C34 1.342(7) . ?
N5 C30 1.353(9) . ?
N7 C40 1.450(6) . ?
N7 C44 1.453(6) . ?
N7 C45 1.458(6) . ?
C7 C8 1.470(6) . ?
C7 H7 0.9300 . ?
C8 C9 1.380(6) . ?
C8 C13 1.418(7) . ?
N8 C54 1.360(7) . ?
N8 C58 1.367(8) . ?
C9 C10 1.405(6) . ?
C9 H9 0.9300 . ?
C10 C11 1.382(6) . ?
C10 C14 1.510(6) . ?
C12 C13 1.359(6) . ?
C12 C11 1.407(7) . ?
C12 H12 0.9300 . ?
C14 H14A 0.9700 . ?
C14 H14B 0.9700 . ?
C13 H13 0.9300 . ?
C15 H15A 0.9700 . ?
C15 H15B 0.9700 . ?
C16 C17 1.532(6) . ?
C16 H16A 0.9700 . ?
C16 H16B 0.9700 . ?
C17 C18 1.378(6) . ?
C17 C22 1.391(7) . ?
C19 C20 1.356(7) . ?
C19 C18 1.404(6) . ?
C19 H19 0.9300 . ?
C20 C21 1.406(7) . ?
C20 H20 0.9300 . ?
C21 C22 1.401(7) . ?
C21 C23 1.461(7) . ?
C22 H22 0.9300 . ?
C23 C24 1.302(8) . ?
C23 H23 0.9300 . ?
C24 C25 1.477(8) . ?
C24 H24 0.9300 . ?
C25 C26 1.333(7) . ?
C26 C27 1.340(8) . ?
C26 H26 0.9300 . ?
C27 C28 1.372(11) . ?
C27 H27 0.9300 . ?
C28 C29 1.349(11) . ?
C28 H28 0.9300 . ?
C29 H29 0.9300 . ?
C30 C31 1.372(12) . ?
C30 H30 0.9300 . ?
C31 C32 1.373(12) . ?
C31 H31 0.9300 . ?
C32 C33 1.355(9) . ?
C32 H32 0.9300 . ?
C33 C34 1.358(8) . ?
C33 H33 0.9300 . ?
C34 C35 1.478(7) . ?
C35 C36 1.324(8) . ?
C35 H35 0.9300 . ?
C36 C37 1.466(7) . ?
C36 H36 0.9300 . ?
C37 C38 1.383(7) . ?
C37 C42 1.408(7) . ?
C38 C39 1.390(7) . ?
C38 H38 0.9300 . ?
C39 C40 1.410(6) . ?
C39 C43 1.503(6) . ?
C40 C41 1.382(6) . ?
C41 C42 1.374(7) . ?
C41 H41 0.9300 . ?
C42 H42 0.9300 . ?
C43 H43A 0.9700 . ?
C43 H43B 0.9700 . ?
C44 H44A 0.9700 . ?
C44 H44B 0.9700 . ?
C45 C46 1.500(7) . ?
C45 H45A 0.9700 . ?
C45 H45B 0.9700 . ?
C46 C47 1.386(6) . ?
C46 C51 1.396(6) . ?
C47 C48 1.392(6) . ?
C48 C49 1.376(7) . ?
C48 H48 0.9300 . ?
C49 C50 1.402(6) . ?
C49 H49 0.9300 . ?
C50 C51 1.400(6) . ?
C50 C52 1.450(6) . ?
C51 H51 0.9300 . ?
C52 C53 1.326(7) . ?
C52 H52 0.9300 . ?
C53 C54 1.466(6) . ?
C53 H53 0.9300 . ?
C54 C55 1.371(7) . ?
C55 C56 1.357(7) . ?
C55 H55 0.9300 . ?
C56 C57 1.376(9) . ?
C56 H56 0.9300 . ?
C57 C58 1.318(9) . ?
C57 H57 0.9300 . ?
C58 H58 0.9300 . ?

loop_
_geom_torsion_atom_site_label_1
_geom_torsion_atom_site_label_2
_geom_torsion_atom_site_label_3
_geom_torsion_atom_site_label_4
_geom_torsion
_geom_torsion_site_symmetry_1
_geom_torsion_site_symmetry_2
_geom_torsion_site_symmetry_3
_geom_torsion_site_symmetry_4
_geom_torsion_publ_flag
C5 N1 C1 C2 0.3(7) . . . . ?
N1 C1 C2 C3 -1.2(8) . . . . ?
C1 C2 C3 C4 1.9(10) . . . . ?
C2 C3 C4 C5 -1.7(10) . . . . ?
C3 C4 C5 N1 0.8(8) . . . . ?
C3 C4 C5 C6 179.2(5) . . . . ?
C1 N1 C5 C4 -0.1(7) . . . . ?
C1 N1 C5 C6 -178.4(4) . . . . ?
C7 C6 C5 C4 178.4(5) . . . . ?
C7 C6 C5 N1 -3.1(7) . . . . ?
C5 C6 C7 C8 -179.8(4) . . . . ?
C6 C7 C8 C9 -175.6(5) . . . . ?
C6 C7 C8 C13 4.7(7) . . . . ?
C13 C8 C9 C10 0.8(6) . . . . ?
C7 C8 C9 C10 -179.0(4) . . . . ?
C8 C9 C10 C11 1.4(6) . . . . ?
C8 C9 C10 C14 -177.6(4) . . . . ?
C9 C10 C11 C12 -2.8(6) . . . . ?
C14 C10 C11 C12 176.2(4) . . . . ?
C9 C10 C11 N2 176.5(4) . . . . ?
C14 C10 C11 N2 -4.5(6) . . . . ?
C13 C12 C11 C10 2.1(7) . . . . ?
C13 C12 C11 N2 -177.3(4) . . . . ?
C16 N2 C11 C10 104.9(5) . . . . ?
C15 N2 C11 C10 -16.3(6) . . . . ?
C16 N2 C11 C12 -75.8(5) . . . . ?
C15 N2 C11 C12 163.1(4) . . . . ?
C18 N3 C14 C10 -77.6(4) . . . . ?
C15 N3 C14 C10 44.9(5) . . . . ?
C11 C10 C14 N3 -10.3(5) . . . . ?
C9 C10 C14 N3 168.6(4) . . . . ?
C11 C12 C13 C8 0.2(7) . . . . ?
C9 C8 C13 C12 -1.6(6) . . . . ?
C7 C8 C13 C12 178.2(4) . . . . ?
C18 N3 C15 N2 55.1(5) . . . . ?
C14 N3 C15 N2 -69.9(5) . . . . ?
C11 N2 C15 N3 53.5(5) . . . . ?
C16 N2 C15 N3 -71.0(5) . . . . ?
C11 N2 C16 C17 -78.3(4) . . . . ?
C15 N2 C16 C17 44.0(5) . . . . ?
N2 C16 C17 C18 -8.5(6) . . . . ?
N2 C16 C17 C22 171.2(4) . . . . ?
C22 C17 C18 C19 -3.4(6) . . . . ?
C16 C17 C18 C19 176.3(4) . . . . ?
C22 C17 C18 N3 174.0(4) . . . . ?
C16 C17 C18 N3 -6.4(6) . . . . ?
C20 C19 C18 C17 0.7(7) . . . . ?
C20 C19 C18 N3 -176.7(4) . . . . ?
C15 N3 C18 C17 -16.2(6) . . . . ?
C14 N3 C18 C17 105.8(4) . . . . ?
C15 N3 C18 C19 161.1(4) . . . . ?
C14 N3 C18 C19 -76.8(5) . . . . ?
C18 C19 C20 C21 2.7(8) . . . . ?
C19 C20 C21 C22 -3.1(7) . . . . ?
C19 C20 C21 C23 176.6(5) . . . . ?
C18 C17 C22 C21 2.9(7) . . . . ?
C16 C17 C22 C21 -176.8(4) . . . . ?
C20 C21 C22 C17 0.4(7) . . . . ?
C23 C21 C22 C17 -179.4(4) . . . . ?
C22 C21 C23 C24 -168.8(5) . . . . ?
C20 C21 C23 C24 11.4(8) . . . . ?
C21 C23 C24 C25 -175.8(5) . . . . ?
C29 N4 C25 C26 -2.8(8) . . . . ?
C29 N4 C25 C24 175.4(5) . . . . ?
C23 C24 C25 C26 174.1(5) . . . . ?
C23 C24 C25 N4 -4.2(9) . . . . ?
N4 C25 C26 C27 2.9(9) . . . . ?
C24 C25 C26 C27 -175.4(5) . . . . ?
C25 C26 C27 C28 -1.5(11) . . . . ?
C26 C27 C28 C29 0.0(12) . . . . ?
C27 C28 C29 N4 0.1(11) . . . . ?
C25 N4 C29 C28 1.2(9) . . . . ?
C34 N5 C30 C31 0.9(9) . . . . ?
N5 C30 C31 C32 -0.9(11) . . . . ?
C30 C31 C32 C33 0.6(11) . . . . ?
C31 C32 C33 C34 -0.5(10) . . . . ?
C30 N5 C34 C33 -0.8(8) . . . . ?
C30 N5 C34 C35 178.7(5) . . . . ?
C32 C33 C34 N5 0.6(9) . . . . ?
C32 C33 C34 C35 -178.8(6) . . . . ?
N5 C34 C35 C36 178.6(5) . . . . ?
C33 C34 C35 C36 -2.0(9) . . . . ?
C34 C35 C36 C37 -177.8(5) . . . . ?
C35 C36 C37 C38 -172.2(5) . . . . ?
C35 C36 C37 C42 8.7(8) . . . . ?
C42 C37 C38 C39 0.6(7) . . . . ?
C36 C37 C38 C39 -178.6(4) . . . . ?
C37 C38 C39 C40 3.2(7) . . . . ?
C37 C38 C39 C43 -176.6(4) . . . . ?
C38 C39 C40 C41 -4.2(7) . . . . ?
C43 C39 C40 C41 175.5(4) . . . . ?
C38 C39 C40 N7 173.3(4) . . . . ?
C43 C39 C40 N7 -6.9(6) . . . . ?
C44 N7 C40 C41 162.1(4) . . . . ?
C45 N7 C40 C41 -76.6(5) . . . . ?
C44 N7 C40 C39 -15.5(6) . . . . ?
C45 N7 C40 C39 105.8(5) . . . . ?
C39 C40 C41 C42 1.6(7) . . . . ?
N7 C40 C41 C42 -176.0(4) . . . . ?
C40 C41 C42 C37 2.3(7) . . . . ?
C38 C37 C42 C41 -3.3(7) . . . . ?
C36 C37 C42 C41 175.9(5) . . . . ?
C44 N6 C43 C39 43.8(5) . . . . ?
C47 N6 C43 C39 -78.2(5) . . . . ?
C38 C39 C43 N6 171.5(4) . . . . ?
C40 C39 C43 N6 -8.2(6) . . . . ?
C47 N6 C44 N7 52.2(5) . . . . ?
C43 N6 C44 N7 -71.5(5) . . . . ?
C40 N7 C44 N6 55.6(5) . . . . ?
C45 N7 C44 N6 -68.9(5) . . . . ?
C40 N7 C45 C46 -77.3(5) . . . . ?
C44 N7 C45 C46 44.4(5) . . . . ?
N7 C45 C46 C47 -10.1(6) . . . . ?
N7 C45 C46 C51 168.5(4) . . . . ?
C51 C46 C47 C48 -2.0(6) . . . . ?
C45 C46 C47 C48 176.6(4) . . . . ?
C51 C46 C47 N6 175.6(4) . . . . ?
C45 C46 C47 N6 -5.8(6) . . . . ?
C44 N6 C47 C46 -14.5(5) . . . . ?
C43 N6 C47 C46 105.6(4) . . . . ?
C44 N6 C47 C48 163.2(4) . . . . ?
C43 N6 C47 C48 -76.6(5) . . . . ?
C46 C47 C48 C49 1.3(7) . . . . ?
N6 C47 C48 C49 -176.4(4) . . . . ?
C47 C48 C49 C50 0.7(7) . . . . ?
C48 C49 C50 C51 -2.0(7) . . . . ?
C48 C49 C50 C52 179.0(4) . . . . ?
C47 C46 C51 C50 0.7(6) . . . . ?
C45 C46 C51 C50 -177.9(4) . . . . ?
C49 C50 C51 C46 1.2(6) . . . . ?
C52 C50 C51 C46 -179.7(4) . . . . ?
C51 C50 C52 C53 -176.1(5) . . . . ?
C49 C50 C52 C53 3.0(7) . . . . ?
C50 C52 C53 C54 179.7(4) . . . . ?
C58 N8 C54 C55 -3.5(8) . . . . ?
C58 N8 C54 C53 178.3(5) . . . . ?
C52 C53 C54 N8 178.1(5) . . . . ?
C52 C53 C54 C55 -0.1(8) . . . . ?
N8 C54 C55 C56 2.3(8) . . . . ?
C53 C54 C55 C56 -179.6(5) . . . . ?
C54 C55 C56 C57 -0.4(8) . . . . ?
C55 C56 C57 C58 -0.2(9) . . . . ?
C56 C57 C58 N8 -1.2(10) . . . . ?
C54 N8 C58 C57 2.9(10) . . . . ?
